data_4034945
loop_
_publ_author_name
'Ni, Jiabin'
'Xue, Yu'
'Sun, Liping'
'Zhang, Ao'

_publ_section_title
;
 Cu-Mediated Sulfonyl Radical-Enabled 5- exo-trig Cyclization of Alkenyl
 Aldehydes: Access to Sulfonylmethyl 1 H-Indenes.
;
_journal_issue 8
_journal_name_full 'The Journal of organic chemistry'
_journal_page_first 4598
_journal_page_last 4605
_journal_paper_doi 10.1021/acs.joc.8b00341
_journal_volume 83
_journal_year 2018
_chemical_formula_moiety 'C16 H14 O2 S'
_chemical_formula_sum 'C16 H14 O2 S'
_chemical_formula_weight 270.33
_space_group_crystal_system monoclinic
_space_group_IT_number 14
_space_group_name_Hall '-P 2yn'
_space_group_name_H-M_alt 'P 1 21/n 1'
_atom_sites_solution_hydrogens geom
_atom_sites_solution_primary dual
_audit_creation_date 2018-03-12
_audit_creation_method
;
Olex2 1.2-alpha
(compiled 2018.02.02 svn.r3481 for OlexSys, GUI svn.r5470)
;
_cell_angle_alpha 90
_cell_angle_beta 98.016(8)
_cell_angle_gamma 90
_cell_formula_units_Z 4
_cell_length_a 8.299(3)
_cell_length_b 10.924(4)
_cell_length_c 14.783(5)
_cell_measurement_reflns_used 3578
_cell_measurement_temperature 296.15
_cell_measurement_theta_max 26.369
_cell_measurement_theta_min 2.326
_cell_volume 1327.1(8)
_computing_cell_refinement 'SAINT v8.34A (Bruker, 2013)'
_computing_data_reduction 'SAINT v8.34A (Bruker, 2013)'
_computing_molecular_graphics 'Olex2 (Dolomanov et al., 2009)'
_computing_publication_material 'Olex2 (Dolomanov et al., 2009)'
_computing_structure_refinement 'ShelXL (Sheldrick, 2015)'
_computing_structure_solution 'ShelXT (Sheldrick, 2015)'
_diffrn_ambient_temperature 296.15
_diffrn_measured_fraction_theta_full 0.971
_diffrn_measured_fraction_theta_max 0.965
_diffrn_measurement_device_type 'Bruker APEX-II CCD'
_diffrn_radiation_type MoK\a
_diffrn_radiation_wavelength 0.71073
_diffrn_reflns_av_R_equivalents 0.0332
_diffrn_reflns_av_unetI/netI 0.0352
_diffrn_reflns_Laue_measured_fraction_full 0.971
_diffrn_reflns_Laue_measured_fraction_max 0.965
_diffrn_reflns_limit_h_max 10
_diffrn_reflns_limit_h_min -10
_diffrn_reflns_limit_k_max 12
_diffrn_reflns_limit_k_min -13
_diffrn_reflns_limit_l_max 18
_diffrn_reflns_limit_l_min -18
_diffrn_reflns_number 9223
_diffrn_reflns_point_group_measured_fraction_full 0.971
_diffrn_reflns_point_group_measured_fraction_max 0.965
_diffrn_reflns_theta_full 25.242
_diffrn_reflns_theta_max 26.519
_diffrn_reflns_theta_min 2.326
_exptl_absorpt_coefficient_mu 0.238
_exptl_absorpt_correction_T_max 0.7454
_exptl_absorpt_correction_T_min 0.6522
_exptl_absorpt_correction_type multi-scan
_exptl_absorpt_process_details
'SADABS-2014/5 (Bruker,2014/5) was used for absorption correction. wR2(int) was 0.1097 before and 0.0546 after correction. The Ratio of minimum to maximum transmission is 0.8750. The \l/2 correction factor is 0.00150.'
_exptl_crystal_colour colourless
_exptl_crystal_colour_primary colourless
_exptl_crystal_density_diffrn 1.353
_exptl_crystal_description block
_exptl_crystal_F_000 568
_exptl_crystal_size_max 0.28
_exptl_crystal_size_mid 0.15
_exptl_crystal_size_min 0.12
_refine_diff_density_max 0.340
_refine_diff_density_min -0.368
_refine_diff_density_rms 0.065
_refine_ls_extinction_method none
_refine_ls_goodness_of_fit_ref 1.071
_refine_ls_hydrogen_treatment constr
_refine_ls_matrix_type full
_refine_ls_number_parameters 172
_refine_ls_number_reflns 2656
_refine_ls_number_restraints 0
_refine_ls_restrained_S_all 1.071
_refine_ls_R_factor_all 0.0562
_refine_ls_R_factor_gt 0.0466
_refine_ls_shift/su_max 0.001
_refine_ls_shift/su_mean 0.000
_refine_ls_structure_factor_coef Fsqd
_refine_ls_weighting_details 'w=1/[\s^2^(Fo^2^)+(0.0845P)^2^+0.3455P] where P=(Fo^2^+2Fc^2^)/3'
_refine_ls_weighting_scheme calc
_refine_ls_wR_factor_gt 0.1361
_refine_ls_wR_factor_ref 0.1457
_reflns_Friedel_coverage 0.000
_reflns_number_gt 2179
_reflns_number_total 2656
_reflns_threshold_expression 'I > 2\s(I)'
_cod_data_source_file jo8b00341_si_002.cif
_cod_data_source_block mo_20180187-9216-43-19_0m
_cod_database_code 4034945
_shelx_shelxl_version_number 2014/7
_shelx_space_group_comment
;
The symmetry employed for this shelxl refinement is uniquely defined
by the following loop, which should always be used as a source of
symmetry information in preference to the above space-group names.
They are only intended as comments.
;
_shelx_estimated_absorpt_t_max 0.972
_shelx_estimated_absorpt_t_min 0.936
_olex2_refinement_description
;
1. Fixed Uiso
 At 1.2 times of:
  All C(H) groups, All C(H,H) groups
2.a Secondary CH2 refined with riding coordinates:
 C8(H8A,H8B), C10(H10A,H10B)
2.b Aromatic/amide H refined with riding coordinates:
 C1(H1), C12(H12), C6(H6), C16(H16), C3(H3), C4(H4), C5(H5), C13(H13),
 C14(H14), C15(H15)
;
_olex2_submission_special_instructions 'No special instructions were received'

loop_
_space_group_symop_operation_xyz
'x, y, z'
'-x+1/2, y+1/2, -z+1/2'
'-x, -y, -z'
'x-1/2, -y-1/2, z-1/2'

loop_
_atom_site_label
_atom_site_type_symbol
_atom_site_fract_x
_atom_site_fract_y
_atom_site_fract_z
_atom_site_U_iso_or_equiv
_atom_site_adp_type
_atom_site_occupancy
_atom_site_site_symmetry_order
_atom_site_calc_flag
_atom_site_refinement_flags_posn
S1 S 0.26372(6) 0.68351(5) 0.76206(3) 0.0427(2) Uani 1 1 d .
O2 O 0.10556(19) 0.63590(19) 0.73069(11) 0.0621(5) Uani 1 1 d .
O1 O 0.2918(3) 0.81006(15) 0.74716(12) 0.0675(5) Uani 1 1 d .
C11 C 0.3114(2) 0.65178(19) 0.87973(13) 0.0411(5) Uani 1 1 d .
C2 C 0.3630(2) 0.6713(2) 0.46063(14) 0.0452(5) Uani 1 1 d .
C7 C 0.2722(3) 0.5646(2) 0.45951(14) 0.0455(5) Uani 1 1 d .
C1 C 0.4318(3) 0.6983(2) 0.55660(15) 0.0510(6) Uani 1 1 d .
H1 H 0.4982 0.7639 0.5774 0.061 Uiso 1 1 calc R
C12 C 0.4236(3) 0.7249(2) 0.93222(16) 0.0527(6) Uani 1 1 d .
H12 H 0.4747 0.7889 0.9059 0.063 Uiso 1 1 calc R
C8 C 0.2786(3) 0.5197(2) 0.55448(16) 0.0499(5) Uani 1 1 d .
H8A H 0.1701 0.5161 0.5717 0.060 Uiso 1 1 calc R
H8B H 0.3263 0.4385 0.5605 0.060 Uiso 1 1 calc R
C9 C 0.3759(3) 0.6040(2) 0.61015(14) 0.0464(5) Uani 1 1 d .
C6 C 0.1945(3) 0.5178(2) 0.37779(17) 0.0575(6) Uani 1 1 d .
H6 H 0.1347 0.4457 0.3768 0.069 Uiso 1 1 calc R
C10 C 0.4094(3) 0.5953(2) 0.71186(15) 0.0528(6) Uani 1 1 d .
H10A H 0.5182 0.6254 0.7330 0.063 Uiso 1 1 calc R
H10B H 0.4039 0.5104 0.7304 0.063 Uiso 1 1 calc R
C16 C 0.2361(3) 0.5556(2) 0.91647(17) 0.0567(6) Uani 1 1 d .
H16 H 0.1624 0.5063 0.8798 0.068 Uiso 1 1 calc R
C3 C 0.3763(3) 0.7329(2) 0.38012(16) 0.0566(6) Uani 1 1 d .
H3 H 0.4374 0.8043 0.3805 0.068 Uiso 1 1 calc R
C4 C 0.2967(3) 0.6857(3) 0.29894(17) 0.0633(7) Uani 1 1 d .
H4 H 0.3041 0.7263 0.2444 0.076 Uiso 1 1 calc R
C5 C 0.2072(3) 0.5801(3) 0.29799(16) 0.0642(7) Uani 1 1 d .
H5 H 0.1544 0.5501 0.2428 0.077 Uiso 1 1 calc R
C13 C 0.4585(4) 0.7009(3) 1.02498(18) 0.0697(8) Uani 1 1 d .
H13 H 0.5340 0.7486 1.0617 0.084 Uiso 1 1 calc R
C14 C 0.3816(4) 0.6068(3) 1.06237(16) 0.0762(9) Uani 1 1 d .
H14 H 0.4037 0.5922 1.1248 0.091 Uiso 1 1 calc R
C15 C 0.2721(4) 0.5335(3) 1.0090(2) 0.0737(8) Uani 1 1 d .
H15 H 0.2222 0.4689 1.0352 0.088 Uiso 1 1 calc R

loop_
_atom_site_aniso_label
_atom_site_aniso_U_11
_atom_site_aniso_U_22
_atom_site_aniso_U_33
_atom_site_aniso_U_23
_atom_site_aniso_U_13
_atom_site_aniso_U_12
S1 0.0480(3) 0.0430(4) 0.0347(3) -0.00002(19) -0.0029(2) 0.0075(2)
O2 0.0440(9) 0.0890(14) 0.0494(9) -0.0129(8) -0.0074(7) 0.0042(8)
O1 0.1068(15) 0.0411(11) 0.0527(10) 0.0093(7) 0.0039(9) 0.0079(9)
C11 0.0448(11) 0.0407(12) 0.0363(10) -0.0004(8) 0.0008(8) 0.0084(9)
C2 0.0396(11) 0.0537(14) 0.0439(11) -0.0063(9) 0.0113(8) -0.0007(9)
C7 0.0428(11) 0.0487(13) 0.0463(11) -0.0083(9) 0.0107(8) 0.0014(9)
C1 0.0478(12) 0.0580(15) 0.0469(12) -0.0067(10) 0.0054(9) -0.0079(10)
C12 0.0562(13) 0.0518(14) 0.0465(12) -0.0082(9) -0.0051(10) 0.0045(10)
C8 0.0552(13) 0.0467(13) 0.0492(12) -0.0028(9) 0.0122(9) 0.0050(10)
C9 0.0450(11) 0.0498(14) 0.0446(11) -0.0016(9) 0.0068(8) 0.0073(9)
C6 0.0570(14) 0.0620(16) 0.0537(14) -0.0159(11) 0.0083(10) -0.0089(11)
C10 0.0512(12) 0.0608(15) 0.0446(11) 0.0011(10) 0.0006(9) 0.0132(11)
C16 0.0633(15) 0.0523(15) 0.0546(14) 0.0086(10) 0.0088(11) 0.0027(11)
C3 0.0614(15) 0.0618(16) 0.0504(13) -0.0007(11) 0.0209(11) -0.0054(11)
C4 0.0680(17) 0.083(2) 0.0420(13) 0.0010(11) 0.0184(11) 0.0092(14)
C5 0.0620(15) 0.086(2) 0.0444(12) -0.0172(12) 0.0059(10) -0.0002(14)
C13 0.0756(18) 0.084(2) 0.0440(13) -0.0188(13) -0.0129(12) 0.0236(15)
C14 0.097(2) 0.097(2) 0.0347(12) 0.0048(13) 0.0102(13) 0.0498(19)
C15 0.092(2) 0.0715(19) 0.0626(17) 0.0253(14) 0.0281(15) 0.0237(16)

loop_
_atom_type_symbol
_atom_type_description
_atom_type_scat_dispersion_real
_atom_type_scat_dispersion_imag
_atom_type_scat_source
C C 0.0033 0.0016 'International Tables Vol C Tables 4.2.6.8 and 6.1.1.4'
H H 0.0000 0.0000 'International Tables Vol C Tables 4.2.6.8 and 6.1.1.4'
O O 0.0106 0.0060 'International Tables Vol C Tables 4.2.6.8 and 6.1.1.4'
S S 0.1246 0.1234 'International Tables Vol C Tables 4.2.6.8 and 6.1.1.4'

loop_
_geom_angle_atom_site_label_1
_geom_angle_atom_site_label_2
_geom_angle_atom_site_label_3
_geom_angle
O2 S1 C11 108.56(10)
O2 S1 C10 108.26(11)
O1 S1 O2 117.78(12)
O1 S1 C11 108.93(10)
O1 S1 C10 108.95(13)
C11 S1 C10 103.41(10)
C12 C11 S1 118.79(18)
C16 C11 S1 119.26(17)
C16 C11 C12 122.0(2)
C7 C2 C1 108.32(19)
C3 C2 C7 120.4(2)
C3 C2 C1 131.3(2)
C2 C7 C8 108.61(19)
C6 C7 C2 120.4(2)
C6 C7 C8 131.0(2)
C2 C1 H1 126.9
C9 C1 C2 106.14(19)
C9 C1 H1 126.9
C11 C12 H12 120.7
C11 C12 C13 118.5(3)
C13 C12 H12 120.7
C7 C8 H8A 110.5
C7 C8 H8B 110.5
H8A C8 H8B 108.7
C9 C8 C7 106.2(2)
C9 C8 H8A 110.5
C9 C8 H8B 110.5
C1 C9 C10 125.4(2)
C8 C9 C1 110.7(2)
C8 C9 C10 123.8(2)
C7 C6 H6 120.6
C5 C6 C7 118.8(2)
C5 C6 H6 120.6
S1 C10 H10A 109.7
S1 C10 H10B 109.7
C9 C10 S1 109.98(15)
C9 C10 H10A 109.7
C9 C10 H10B 109.7
H10A C10 H10B 108.2
C11 C16 H16 120.7
C11 C16 C15 118.6(3)
C15 C16 H16 120.7
C2 C3 H3 120.7
C2 C3 C4 118.6(2)
C4 C3 H3 120.7
C3 C4 H4 119.6
C5 C4 C3 120.9(2)
C5 C4 H4 119.6
C6 C5 H5 119.6
C4 C5 C6 120.8(2)
C4 C5 H5 119.6
C12 C13 H13 120.1
C14 C13 C12 119.9(3)
C14 C13 H13 120.1
C13 C14 H14 119.5
C13 C14 C15 120.9(2)
C15 C14 H14 119.5
C16 C15 H15 120.0
C14 C15 C16 120.1(3)
C14 C15 H15 120.0

loop_
_geom_bond_atom_site_label_1
_geom_bond_atom_site_label_2
_geom_bond_distance
S1 O2 1.4278(17)
S1 O1 1.4240(19)
S1 C11 1.764(2)
S1 C10 1.787(2)
C11 C12 1.380(3)
C11 C16 1.373(3)
C2 C7 1.387(3)
C2 C1 1.483(3)
C2 C3 1.385(3)
C7 C8 1.481(3)
C7 C6 1.385(3)
C1 H1 0.9300
C1 C9 1.416(3)
C12 H12 0.9300
C12 C13 1.387(4)
C8 H8A 0.9700
C8 H8B 0.9700
C8 C9 1.411(3)
C9 C10 1.494(3)
C6 H6 0.9300
C6 C5 1.378(4)
C10 H10A 0.9700
C10 H10B 0.9700
C16 H16 0.9300
C16 C15 1.379(4)
C3 H3 0.9300
C3 C4 1.386(4)
C4 H4 0.9300
C4 C5 1.372(4)
C5 H5 0.9300
C13 H13 0.9300
C13 C14 1.366(5)
C14 H14 0.9300
C14 C15 1.376(5)
C15 H15 0.9300
